data_7055623
loop_
_publ_author_name
'Dong, Wen-Kui'
'Ma, Jian-Chun'
'Zhu, Li-Chun'
'Zhang, Yang'

_publ_section_title
;
 Nine self-assembled nickel(ii)--lanthanide(iii) heterometallic complexes
 constructed from a Salamo-type bisoxime and bearing a N- or O-donor
 auxiliary ligand: syntheses, structures and magnetic properties
;
_journal_issue 8
_journal_name_full 'New J. Chem.'
_journal_page_first 6998
_journal_paper_doi 10.1039/C6NJ00855K
_journal_volume 40
_journal_year 2016
_chemical_formula_moiety 'C52 H62 Gd2 N10 Ni2 O32'
_chemical_formula_sum 'C52 H62 Gd2 N10 Ni2 O32'
_chemical_formula_weight 1771.03
_chemical_name_systematic
;
 ?
;
_space_group_crystal_system monoclinic
_space_group_IT_number 14
_space_group_name_Hall '-P 2ybc'
_space_group_name_H-M_alt 'P 1 21/c 1'
_symmetry_space_group_name_Hall '-P 2ybc'
_symmetry_space_group_name_H-M 'P 1 21/c 1'
_atom_sites_solution_hydrogens mixed
_atom_sites_solution_primary direct
_audit_creation_date 2015-09-07
_audit_creation_method
;
Olex2 1.2
(compiled 2015.01.26 svn.r3150 for OlexSys, GUI svn.r4998)
;
_audit_update_record
;
2015-11-01 deposited with the CCDC.
2016-06-08 downloaded from the CCDC.
;
_cell_angle_alpha 90
_cell_angle_beta 97.274(4)
_cell_angle_gamma 90
_cell_formula_units_Z 2
_cell_length_a 15.1274(7)
_cell_length_b 12.9696(7)
_cell_length_c 17.1643(8)
_cell_measurement_reflns_used 5259
_cell_measurement_temperature 293(2)
_cell_measurement_theta_max 69.6000
_cell_measurement_theta_min 10.3730
_cell_volume 3340.5(3)
_computing_cell_refinement
;
CrysAlisPro, Agilent Technologies,
Version 1.171.37.33 (release 27-03-2014 CrysAlis171 .NET)
(compiled Mar 27 2014,17:12:48)
;
_computing_data_collection
;
CrysAlisPro, Agilent Technologies,
Version 1.171.37.33 (release 27-03-2014 CrysAlis171 .NET)
(compiled Mar 27 2014,17:12:48)
;
_computing_data_reduction
;
CrysAlisPro, Agilent Technologies,
Version 1.171.37.33 (release 27-03-2014 CrysAlis171 .NET)
(compiled Mar 27 2014,17:12:48)
;
_computing_molecular_graphics 'Olex2 (Dolomanov et al., 2009)'
_computing_publication_material 'Olex2 (Dolomanov et al., 2009)'
_computing_structure_refinement 'ShelXL (Sheldrick, 2008)'
_computing_structure_solution 'ShelXS (Sheldrick, 2008)'
_diffrn_ambient_temperature 293(2)
_diffrn_detector 'CCD plate'
_diffrn_detector_area_resol_mean 16.0733
_diffrn_detector_type Eos
_diffrn_measured_fraction_theta_full 0.985
_diffrn_measured_fraction_theta_max 0.964
_diffrn_measurement_details
;
  1 omega   98.00  123.50   1.5000    1.5000
omega____ theta____ kappa____ phi______ frames
    -       54.0000   57.0000    0.0000 17

  2 omega   93.00  133.50   1.5000    1.5000
omega____ theta____ kappa____ phi______ frames
    -      108.0000   50.0000  120.0000 27

  3 omega  148.00  175.00   1.5000    1.5000
omega____ theta____ kappa____ phi______ frames
    -      108.0000   50.0000  120.0000 18

  4 omega  119.00  146.00   1.5000    1.5000
omega____ theta____ kappa____ phi______ frames
    -      108.0000  178.0000    0.0000 18

  5 omega   60.00   87.00   1.5000    1.5000
omega____ theta____ kappa____ phi______ frames
    -      108.0000  178.0000    0.0000 18

  6 omega   44.00  123.50   1.5000    1.5000
omega____ theta____ kappa____ phi______ frames
    -       54.0000   77.0000   30.0000 53

  7 omega   43.00   94.00   1.5000    1.5000
omega____ theta____ kappa____ phi______ frames
    -       54.0000   57.0000    0.0000 34

  8 omega   36.00   94.50   1.5000    1.5000
omega____ theta____ kappa____ phi______ frames
    -      108.0000  -25.0000  -60.0000 39

  9 omega   44.00  131.00   1.5000    1.5000
omega____ theta____ kappa____ phi______ frames
    -      108.0000  -63.0000   30.0000 58

 10 omega   43.00  112.00   1.5000    1.5000
omega____ theta____ kappa____ phi______ frames
    -      108.0000 -111.0000 -150.0000 46

 11 omega   35.00   93.50   1.5000    1.5000
omega____ theta____ kappa____ phi______ frames
    -      108.0000  -25.0000    0.0000 39

 12 omega   36.00   72.00   1.5000    1.5000
omega____ theta____ kappa____ phi______ frames
    -      108.0000  -25.0000   90.0000 24

 13 omega   41.00   68.00   1.5000    1.5000
omega____ theta____ kappa____ phi______ frames
    -      108.0000  -25.0000  120.0000 18

 14 omega   43.00   89.50   1.5000    1.5000
omega____ theta____ kappa____ phi______ frames
    -      108.0000 -111.0000   60.0000 31

 15 omega   43.00  107.50   1.5000    1.5000
omega____ theta____ kappa____ phi______ frames
    -      108.0000 -111.0000   30.0000 43

 16 omega    5.00   86.00   1.5000    1.5000
omega____ theta____ kappa____ phi______ frames
    -       54.0000  -99.0000  -90.0000 54

 17 omega  -14.00   23.50   1.5000    1.5000
omega____ theta____ kappa____ phi______ frames
    -       54.0000  -77.0000 -180.0000 25
;
_diffrn_measurement_device 'four-circle diffractometer'
_diffrn_measurement_device_type 'SuperNova, Dual, Cu at zero, Eos'
_diffrn_measurement_method '\w scans'
_diffrn_orient_matrix_UB_11 0.0872110000
_diffrn_orient_matrix_UB_12 -0.0110367000
_diffrn_orient_matrix_UB_13 0.0564121000
_diffrn_orient_matrix_UB_21 -0.0121971000
_diffrn_orient_matrix_UB_22 -0.1178318000
_diffrn_orient_matrix_UB_23 0.0000476000
_diffrn_orient_matrix_UB_31 0.0528806000
_diffrn_orient_matrix_UB_32 -0.0089172000
_diffrn_orient_matrix_UB_33 -0.0707801000
_diffrn_radiation_monochromator mirror
_diffrn_radiation_probe x-ray
_diffrn_radiation_type CuK\a
_diffrn_radiation_wavelength 1.54184
_diffrn_reflns_av_R_equivalents 0.0423
_diffrn_reflns_av_unetI/netI 0.0555
_diffrn_reflns_Laue_measured_fraction_full 0.985
_diffrn_reflns_Laue_measured_fraction_max 0.964
_diffrn_reflns_limit_h_max 18
_diffrn_reflns_limit_h_min -13
_diffrn_reflns_limit_k_max 15
_diffrn_reflns_limit_k_min -15
_diffrn_reflns_limit_l_max 13
_diffrn_reflns_limit_l_min -20
_diffrn_reflns_number 12619
_diffrn_reflns_point_group_measured_fraction_full 0.985
_diffrn_reflns_point_group_measured_fraction_max 0.964
_diffrn_reflns_theta_full 67.684
_diffrn_reflns_theta_max 69.891
_diffrn_reflns_theta_min 10.399
_diffrn_source 'sealed X-ray tube'
_diffrn_source_type 'SuperNova (Cu) X-ray Source'
_exptl_absorpt_coefficient_mu 14.111
_exptl_absorpt_correction_T_max 1.00000
_exptl_absorpt_correction_T_min 0.52678
_exptl_absorpt_correction_type multi-scan
_exptl_absorpt_process_details
;
CrysAlisPro, Agilent Technologies,
Version 1.171.37.33 (release 27-03-2014 CrysAlis171 .NET)
(compiled Mar 27 2014,17:12:48)
Empirical absorption correction using spherical harmonics,
 implemented in SCALE3 ABSPACK scaling algorithm.
Empirical absorption correction using spherical harmonics,
 implemented in SCALE3 ABSPACK scaling algorithm.
;
_exptl_crystal_colour 'clear light green'
_exptl_crystal_colour_lustre clear
_exptl_crystal_colour_modifier light
_exptl_crystal_colour_primary green
_exptl_crystal_density_diffrn 1.761
_exptl_crystal_description block
_exptl_crystal_F_000 1768
_exptl_crystal_size_max 0.31
_exptl_crystal_size_mid 0.27
_exptl_crystal_size_min 0.25
_refine_diff_density_max 1.068
_refine_diff_density_min -1.408
_refine_diff_density_rms 0.107
_refine_ls_extinction_method none
_refine_ls_goodness_of_fit_ref 1.022
_refine_ls_hydrogen_treatment mixed
_refine_ls_matrix_type full
_refine_ls_number_parameters 451
_refine_ls_number_reflns 6098
_refine_ls_number_restraints 0
_refine_ls_restrained_S_all 1.022
_refine_ls_R_factor_all 0.0534
_refine_ls_R_factor_gt 0.0423
_refine_ls_shift/su_max 0.000
_refine_ls_shift/su_mean 0.000
_refine_ls_structure_factor_coef Fsqd
_refine_ls_weighting_details
;
 w=1/[\s^2^(Fo^2^)+(0.0661P)^2^]
 where P=(Fo^2^+2Fc^2^)/3
;
_refine_ls_weighting_scheme calc
_refine_ls_wR_factor_gt 0.1059
_refine_ls_wR_factor_ref 0.1152
_reflns_Friedel_coverage 0.000
_reflns_number_gt 5111
_reflns_number_total 6098
_reflns_threshold_expression 'I > 2\s(I)'
_cod_data_source_file c6nj00855k1.cif
_cod_data_source_block d743
_cod_depositor_comments 'Adding full bibliography for 7055617--7055625.cif.'
_cod_database_code 7055623
_shelx_space_group_comment
;
The symmetry employed for this shelxl refinement is uniquely defined
by the following loop, which should always be used as a source of
symmetry information in preference to the above space-group names.
They are only intended as comments.
;
_reflns_odcompleteness_completeness 98.45
_reflns_odcompleteness_iscentric 1
_reflns_odcompleteness_theta 66.97
_olex2_refinement_description
;
1. Fixed Uiso
 At 1.2 times of:
  All C(H) groups, All C(H,H) groups
 At 1.5 times of:
  All C(H,H,H) groups
2.a Secondary CH2 refined with riding coordinates:
 C9(H9A,H9B), C10(H10A,H10B)
2.b Aromatic/amide H refined with riding coordinates:
 C3(H3), C4(H4), C5(H5), C8(H8), C11(H11), C15(H15), C16(H16), C17(H17),
 C19(H19), C24(H24), C25(H25)
2.c Idealised Me refined as rotating group:
 C5AA(H5AA,H5AB,H5AC), C18(H18A,H18B,H18C), C20(H20A,H20B,H20C), C21(H21A,H21B,
 H21C), C26(H26A,H26B,H26C)
;
_olex2_date_sample_data_collection 2015-08-28
_olex2_submission_special_instructions 'No special instructions were received'

loop_
_space_group_symop_operation_xyz
'x, y, z'
'-x, y+1/2, -z+1/2'
'-x, -y, -z'
'x, -y-1/2, z-1/2'

loop_
_atom_site_label
_atom_site_type_symbol
_atom_site_fract_x
_atom_site_fract_y
_atom_site_fract_z
_atom_site_U_iso_or_equiv
_atom_site_adp_type
_atom_site_occupancy
_atom_site_site_symmetry_order
_atom_site_calc_flag
_atom_site_refinement_flags_posn
Gd1 Gd 0.18303(2) 0.55413(2) 0.17790(2) 0.02331(10) Uani 1 1 d .
Ni1 Ni 0.37122(5) 0.67093(6) 0.26525(4) 0.02230(19) Uani 1 1 d .
O1 O 0.1347(2) 0.6945(3) 0.0790(2) 0.0340(8) Uani 1 1 d .
O2 O 0.2567(2) 0.7132(3) 0.19945(18) 0.0242(7) Uani 1 1 d .
O3 O 0.4734(3) 0.8559(3) 0.3261(2) 0.0424(10) Uani 1 1 d .
O4 O 0.5655(3) 0.6540(4) 0.3475(3) 0.0524(12) Uani 1 1 d .
O5 O 0.3097(2) 0.5320(3) 0.26958(19) 0.0258(7) Uani 1 1 d .
O6 O 0.1823(3) 0.4030(3) 0.2811(2) 0.0417(9) Uani 1 1 d .
O7 O 0.4245(2) 0.6322(3) 0.16613(18) 0.0302(8) Uani 1 1 d .
O8 O 0.3061(2) 0.5518(3) 0.1019(2) 0.0318(8) Uani 1 1 d .
O9 O 0.0339(2) 0.5037(4) 0.1756(2) 0.0518(11) Uani 1 1 d .
O10 O 0.0690(3) 0.7087(4) 0.2241(2) 0.0546(12) Uani 1 1 d .
O11 O 0.1479(2) 0.6173(3) 0.3109(2) 0.0369(9) Uani 1 1 d .
O12 O 0.0711(5) 0.7446(6) 0.3453(3) 0.109(3) Uani 1 1 d .
O13 O 0.1333(3) 0.4803(4) 0.0427(3) 0.0536(12) Uani 1 1 d .
O14 O 0.2023(3) 0.3761(4) 0.1258(3) 0.0544(11) Uani 1 1 d .
O15 O 0.1703(4) 0.3322(6) 0.0031(4) 0.107(3) Uani 1 1 d .
N1 N 0.4102(3) 0.8197(3) 0.2627(2) 0.0309(10) Uani 1 1 d .
N2 N 0.4792(3) 0.6098(4) 0.3344(3) 0.0317(10) Uani 1 1 d .
N3 N 0.0955(3) 0.6926(4) 0.2937(3) 0.0436(12) Uani 1 1 d .
N4 N 0.1686(4) 0.3932(5) 0.0559(4) 0.0564(16) Uani 1 1 d .
N5 N -0.1097(4) 0.4930(6) 0.1929(4) 0.0611(16) Uani 1 1 d .
C2 C 0.1803(4) 0.7864(5) 0.0852(3) 0.0354(12) Uani 1 1 d .
C3 C 0.1644(4) 0.8670(5) 0.0334(4) 0.0496(16) Uani 1 1 d .
H3 H 0.1190 0.8619 -0.0084 0.060 Uiso 1 1 calc R
C4 C 0.2155(5) 0.9557(5) 0.0432(5) 0.060(2) Uani 1 1 d .
H4 H 0.2052 1.0098 0.0076 0.072 Uiso 1 1 calc R
C5 C 0.2813(4) 0.9634(5) 0.1054(4) 0.0495(16) Uani 1 1 d .
H5 H 0.3139 1.0242 0.1129 0.059 Uiso 1 1 calc R
C5AA C 0.0476(4) 0.6959(6) 0.0331(4) 0.0533(17) Uani 1 1 d .
H5AA H 0.0181 0.6314 0.0392 0.080 Uiso 1 1 calc GR
H5AB H 0.0540 0.7063 -0.0213 0.080 Uiso 1 1 calc GR
H5AC H 0.0128 0.7510 0.0510 0.080 Uiso 1 1 calc GR
C6 C 0.3006(3) 0.8806(4) 0.1587(3) 0.0342(12) Uani 1 1 d .
C7 C 0.2478(3) 0.7911(4) 0.1503(3) 0.0268(10) Uani 1 1 d .
C8 C 0.3732(4) 0.8944(4) 0.2215(3) 0.0373(12) Uani 1 1 d .
H8 H 0.3941 0.9609 0.2325 0.045 Uiso 1 1 calc R
C9 C 0.5629(4) 0.8346(5) 0.3115(4) 0.0454(15) Uani 1 1 d .
H9A H 0.6028 0.8515 0.3585 0.054 Uiso 1 1 calc R
H9B H 0.5771 0.8802 0.2700 0.054 Uiso 1 1 calc R
C10 C 0.5811(4) 0.7269(6) 0.2887(4) 0.0476(15) Uani 1 1 d .
H10A H 0.5435 0.7102 0.2403 0.057 Uiso 1 1 calc R
H10B H 0.6427 0.7217 0.2788 0.057 Uiso 1 1 calc R
C11 C 0.4771(4) 0.5287(5) 0.3774(3) 0.0392(13) Uani 1 1 d .
H11 H 0.5294 0.5118 0.4094 0.047 Uiso 1 1 calc R
C12 C 0.4017(4) 0.4613(4) 0.3810(3) 0.0334(12) Uani 1 1 d .
C13 C 0.3224(3) 0.4670(4) 0.3287(3) 0.0251(10) Uani 1 1 d .
C14 C 0.2557(4) 0.3950(4) 0.3369(3) 0.0333(11) Uani 1 1 d .
C15 C 0.2641(5) 0.3221(5) 0.3960(4) 0.0472(15) Uani 1 1 d .
H15 H 0.2180 0.2760 0.4009 0.057 Uiso 1 1 calc R
C16 C 0.3426(5) 0.3183(5) 0.4483(4) 0.0580(18) Uani 1 1 d .
H16 H 0.3484 0.2706 0.4891 0.070 Uiso 1 1 calc R
C17 C 0.4109(5) 0.3846(5) 0.4398(4) 0.0497(16) Uani 1 1 d .
H17 H 0.4641 0.3791 0.4731 0.060 Uiso 1 1 calc R
C18 C 0.1178(5) 0.3218(6) 0.2782(5) 0.076(3) Uani 1 1 d .
H18A H 0.0850 0.3276 0.3224 0.115 Uiso 1 1 calc GR
H18B H 0.1476 0.2563 0.2799 0.115 Uiso 1 1 calc GR
H18C H 0.0775 0.3270 0.2304 0.115 Uiso 1 1 calc GR
C19 C -0.0449(4) 0.4949(6) 0.1505(4) 0.0550(18) Uani 1 1 d .
H19 H -0.0596 0.4892 0.0964 0.066 Uiso 1 1 calc R
C20 C -0.0921(7) 0.4993(10) 0.2772(5) 0.097(3) Uani 1 1 d .
H20A H -0.0290 0.5046 0.2927 0.146 Uiso 1 1 calc GR
H20B H -0.1143 0.4384 0.3000 0.146 Uiso 1 1 calc GR
H20C H -0.1212 0.5589 0.2951 0.146 Uiso 1 1 calc GR
C21 C -0.2010(5) 0.4798(12) 0.1579(7) 0.128(5) Uani 1 1 d .
H21A H -0.2345 0.5408 0.1665 0.192 Uiso 1 1 calc GR
H21B H -0.2266 0.4217 0.1815 0.192 Uiso 1 1 calc GR
H21C H -0.2027 0.4682 0.1025 0.192 Uiso 1 1 calc GR
C22 C 0.3866(3) 0.5772(4) 0.1106(3) 0.0247(10) Uani 1 1 d .
C23 C 0.4451(3) 0.5388(4) 0.0531(3) 0.0229(10) Uani 1 1 d .
C24 C 0.5337(3) 0.5691(4) 0.0576(3) 0.0301(11) Uani 1 1 d .
H24 H 0.5566 0.6164 0.0956 0.036 Uiso 1 1 calc R
C25 C 0.4117(3) 0.4709(4) -0.0058(3) 0.0280(11) Uani 1 1 d .
H25 H 0.3520 0.4519 -0.0106 0.034 Uiso 1 1 calc R
O16 O 0.3129(3) 0.7067(4) 0.3696(2) 0.0418(10) Uani 1 1 d .
C26 C 0.3479(5) 0.7426(7) 0.4445(4) 0.065(2) Uani 1 1 d .
H26A H 0.4054 0.7729 0.4420 0.098 Uiso 1 1 calc GR
H26B H 0.3537 0.6860 0.4808 0.098 Uiso 1 1 calc GR
H26C H 0.3086 0.7934 0.4617 0.098 Uiso 1 1 calc GR
H16A H 0.271(5) 0.681(6) 0.376(5) 0.07(3) Uiso 1 1 d .

loop_
_atom_site_aniso_label
_atom_site_aniso_U_11
_atom_site_aniso_U_22
_atom_site_aniso_U_33
_atom_site_aniso_U_23
_atom_site_aniso_U_13
_atom_site_aniso_U_12
Gd1 0.02076(15) 0.03141(17) 0.01696(15) -0.00372(11) -0.00075(10) -0.00271(11)
Ni1 0.0224(4) 0.0269(4) 0.0169(4) -0.0056(3) -0.0003(3) -0.0025(3)
O1 0.0324(19) 0.043(2) 0.0233(17) 0.0040(16) -0.0072(14) -0.0011(17)
O2 0.0256(16) 0.0245(17) 0.0212(16) 0.0000(14) -0.0022(12) -0.0002(13)
O3 0.045(2) 0.048(2) 0.032(2) -0.0168(18) -0.0056(16) -0.0147(19)
O4 0.027(2) 0.053(3) 0.072(3) 0.004(2) -0.0169(19) -0.0066(19)
O5 0.0237(16) 0.0305(18) 0.0213(16) 0.0043(14) -0.0040(13) -0.0019(14)
O6 0.037(2) 0.040(2) 0.045(2) 0.0066(19) -0.0045(17) -0.0162(18)
O7 0.0275(17) 0.044(2) 0.0203(16) -0.0160(16) 0.0083(13) -0.0074(16)
O8 0.0275(18) 0.046(2) 0.0228(17) -0.0138(15) 0.0055(14) -0.0049(15)
O9 0.0243(19) 0.081(3) 0.050(3) 0.000(2) 0.0012(17) -0.016(2)
O10 0.048(2) 0.082(3) 0.032(2) 0.007(2) -0.0026(18) 0.011(2)
O11 0.039(2) 0.041(2) 0.032(2) 0.0004(17) 0.0058(16) 0.0074(18)
O12 0.139(6) 0.141(6) 0.046(3) -0.026(4) 0.006(3) 0.091(5)
O13 0.043(2) 0.077(3) 0.038(2) -0.027(2) -0.0073(18) -0.001(2)
O14 0.062(3) 0.048(3) 0.052(3) -0.013(2) 0.006(2) -0.006(2)
O15 0.103(5) 0.116(5) 0.102(5) -0.087(5) 0.007(4) 0.010(4)
N1 0.034(2) 0.032(2) 0.026(2) -0.0101(19) 0.0024(17) -0.0092(19)
N2 0.025(2) 0.035(2) 0.032(2) -0.005(2) -0.0053(17) -0.0032(19)
N3 0.038(3) 0.060(3) 0.033(3) -0.008(2) 0.006(2) 0.012(2)
N4 0.039(3) 0.072(4) 0.058(4) -0.043(3) 0.010(3) -0.011(3)
N5 0.037(3) 0.089(5) 0.060(4) 0.013(4) 0.014(3) -0.011(3)
C2 0.035(3) 0.045(3) 0.024(3) 0.006(2) -0.001(2) 0.001(2)
C3 0.048(3) 0.062(4) 0.037(3) 0.022(3) -0.003(3) 0.006(3)
C4 0.056(4) 0.055(4) 0.066(5) 0.037(4) -0.001(3) -0.006(3)
C5 0.043(3) 0.041(3) 0.065(4) 0.019(3) 0.008(3) -0.004(3)
C5AA 0.037(3) 0.075(5) 0.041(3) 0.012(3) -0.023(3) -0.009(3)
C6 0.031(3) 0.035(3) 0.038(3) 0.005(2) 0.009(2) -0.003(2)
C7 0.029(2) 0.028(3) 0.023(2) 0.004(2) 0.0048(19) 0.004(2)
C8 0.043(3) 0.025(3) 0.045(3) 0.002(2) 0.008(2) -0.009(2)
C9 0.038(3) 0.055(4) 0.041(3) -0.004(3) -0.004(2) -0.020(3)
C10 0.026(3) 0.069(4) 0.048(3) -0.009(3) 0.004(2) -0.011(3)
C11 0.037(3) 0.047(3) 0.030(3) -0.003(3) -0.009(2) 0.005(3)
C12 0.041(3) 0.037(3) 0.020(2) 0.000(2) -0.006(2) 0.006(2)
C13 0.032(3) 0.026(2) 0.017(2) 0.0006(19) -0.0012(19) 0.001(2)
C14 0.039(3) 0.030(3) 0.030(3) 0.002(2) 0.003(2) 0.001(2)
C15 0.063(4) 0.037(3) 0.042(3) 0.011(3) 0.007(3) -0.008(3)
C16 0.076(5) 0.049(4) 0.048(4) 0.020(3) 0.001(3) 0.005(4)
C17 0.064(4) 0.046(4) 0.034(3) 0.007(3) -0.016(3) 0.007(3)
C18 0.065(5) 0.064(5) 0.094(6) 0.033(4) -0.015(4) -0.044(4)
C19 0.039(3) 0.082(5) 0.042(3) 0.001(4) -0.003(3) -0.016(3)
C20 0.092(7) 0.147(10) 0.062(5) -0.004(6) 0.045(5) -0.021(7)
C21 0.032(4) 0.221(14) 0.129(9) 0.055(10) 0.005(5) -0.026(6)
C22 0.026(2) 0.031(3) 0.018(2) -0.002(2) 0.0057(18) 0.003(2)
C23 0.022(2) 0.030(2) 0.017(2) -0.0014(19) 0.0023(17) 0.0010(19)
C24 0.031(3) 0.038(3) 0.022(2) -0.010(2) 0.0039(19) -0.007(2)
C25 0.026(2) 0.039(3) 0.020(2) -0.008(2) 0.0051(18) -0.007(2)
O16 0.034(2) 0.064(3) 0.028(2) -0.0174(19) 0.0046(16) -0.011(2)
C26 0.058(4) 0.103(6) 0.035(3) -0.026(4) 0.007(3) -0.019(4)

loop_
_atom_type_symbol
_atom_type_description
_atom_type_scat_dispersion_real
_atom_type_scat_dispersion_imag
_atom_type_scat_source
C C 0.0181 0.0091 'International Tables Vol C Tables 4.2.6.8 and 6.1.1.4'
H H 0.0000 0.0000 'International Tables Vol C Tables 4.2.6.8 and 6.1.1.4'
Gd Gd -8.8380 11.9157 'International Tables Vol C Tables 4.2.6.8 and 6.1.1.4'
N N 0.0311 0.0180 'International Tables Vol C Tables 4.2.6.8 and 6.1.1.4'
Ni Ni -3.0029 0.5091 'International Tables Vol C Tables 4.2.6.8 and 6.1.1.4'
O O 0.0492 0.0322 'International Tables Vol C Tables 4.2.6.8 and 6.1.1.4'

loop_
_geom_angle_atom_site_label_1
_geom_angle_atom_site_label_2
_geom_angle_atom_site_label_3
_geom_angle
_geom_angle_site_symmetry_1
_geom_angle_site_symmetry_3
O1 Gd1 Ni1 97.46(8) . .
O1 Gd1 O6 163.09(12) . .
O1 Gd1 O10 62.82(12) . .
O1 Gd1 O11 107.13(12) . .
O1 Gd1 O13 68.34(15) . .
O1 Gd1 N4 92.51(17) . .
O2 Gd1 Ni1 35.55(8) . .
O2 Gd1 O1 64.27(11) . .
O2 Gd1 O6 125.99(11) . .
O2 Gd1 O8 73.28(11) . .
O2 Gd1 O10 68.11(13) . .
O2 Gd1 O11 74.02(12) . .
O2 Gd1 O13 123.72(15) . .
O2 Gd1 O14 142.20(13) . .
O2 Gd1 N4 136.42(15) . .
O5 Gd1 Ni1 35.80(8) . .
O5 Gd1 O1 132.97(11) . .
O5 Gd1 O2 70.73(11) . .
O5 Gd1 O6 62.03(11) . .
O5 Gd1 O8 74.85(12) . .
O5 Gd1 O9 133.01(14) . .
O5 Gd1 O10 112.09(12) . .
O5 Gd1 O11 71.46(12) . .
O5 Gd1 O13 133.83(14) . .
O5 Gd1 O14 90.27(14) . .
O5 Gd1 N4 111.84(15) . .
O6 Gd1 Ni1 96.29(8) . .
O6 Gd1 O10 106.49(13) . .
O6 Gd1 N4 86.82(18) . .
O8 Gd1 Ni1 65.32(8) . .
O8 Gd1 O1 79.81(12) . .
O8 Gd1 O6 115.06(13) . .
O8 Gd1 O10 134.73(13) . .
O8 Gd1 O11 138.99(12) . .
O8 Gd1 O13 70.06(13) . .
O8 Gd1 O14 70.26(14) . .
O8 Gd1 N4 66.30(13) . .
O9 Gd1 Ni1 151.86(11) . .
O9 Gd1 O1 89.64(15) . .
O9 Gd1 O2 133.10(15) . .
O9 Gd1 O6 73.65(14) . .
O9 Gd1 O8 142.81(14) . .
O9 Gd1 O10 65.29(16) . .
O9 Gd1 O11 78.20(14) . .
O9 Gd1 O13 72.89(15) . .
O9 Gd1 O14 83.79(17) . .
O9 Gd1 N4 78.80(16) . .
O10 Gd1 Ni1 93.85(10) . .
O10 Gd1 N4 135.25(15) . .
O11 Gd1 Ni1 73.68(9) . .
O11 Gd1 O6 67.59(13) . .
O11 Gd1 O10 46.74(12) . .
O11 Gd1 N4 149.47(16) . .
O13 Gd1 Ni1 134.95(11) . .
O13 Gd1 O6 107.89(15) . .
O13 Gd1 O10 113.86(14) . .
O13 Gd1 O11 150.67(13) . .
O13 Gd1 N4 25.14(17) . .
O14 Gd1 Ni1 116.04(11) . .
O14 Gd1 O1 117.37(14) . .
O14 Gd1 O6 64.28(15) . .
O14 Gd1 O10 148.99(15) . .
O14 Gd1 O11 131.59(14) . .
O14 Gd1 O13 50.20(16) . .
O14 Gd1 N4 25.17(17) . .
N4 Gd1 Ni1 127.70(10) . .
O2 Ni1 Gd1 42.58(9) . .
O2 Ni1 O5 84.08(13) . .
O2 Ni1 O7 90.10(14) . .
O2 Ni1 N2 172.36(16) . .
O2 Ni1 O16 89.65(15) . .
O5 Ni1 Gd1 42.28(9) . .
O5 Ni1 O7 92.46(14) . .
O5 Ni1 N2 88.33(16) . .
O5 Ni1 O16 85.56(16) . .
O7 Ni1 Gd1 85.37(9) . .
O7 Ni1 N2 91.04(16) . .
O7 Ni1 O16 178.02(16) . .
N1 Ni1 Gd1 130.25(13) . .
N1 Ni1 O2 87.74(16) . .
N1 Ni1 O5 169.56(16) . .
N1 Ni1 O7 94.02(16) . .
N1 Ni1 N2 99.71(18) . .
N1 Ni1 O16 87.92(18) . .
N2 Ni1 Gd1 130.03(13) . .
N2 Ni1 O16 88.96(17) . .
O16 Ni1 Gd1 93.13(11) . .
C2 O1 Gd1 118.2(3) . .
C2 O1 C5AA 116.3(5) . .
C5AA O1 Gd1 122.7(4) . .
Ni1 O2 Gd1 101.88(14) . .
C7 O2 Gd1 124.5(3) . .
C7 O2 Ni1 125.4(3) . .
C9 O3 N1 111.0(4) . .
N2 O4 C10 112.8(4) . .
Ni1 O5 Gd1 101.92(13) . .
C13 O5 Gd1 128.7(3) . .
C13 O5 Ni1 125.0(3) . .
C14 O6 Gd1 116.8(3) . .
C14 O6 C18 117.0(5) . .
C18 O6 Gd1 125.7(4) . .
C22 O7 Ni1 125.3(3) . .
C22 O8 Gd1 137.8(3) . .
C19 O9 Gd1 158.0(5) . .
N3 O10 Gd1 90.9(3) . .
N3 O11 Gd1 103.6(3) . .
N4 O13 Gd1 96.0(3) . .
N4 O14 Gd1 97.2(4) . .
O3 N1 Ni1 117.7(3) . .
C8 N1 Ni1 128.6(4) . .
C8 N1 O3 111.9(4) . .
O4 N2 Ni1 125.8(3) . .
C11 N2 Ni1 124.8(4) . .
C11 N2 O4 109.2(4) . .
O10 N3 O11 118.3(5) . .
O12 N3 O10 121.7(6) . .
O12 N3 O11 120.0(5) . .
O13 N4 Gd1 58.9(3) . .
O13 N4 O14 116.1(5) . .
O14 N4 Gd1 57.6(3) . .
O15 N4 Gd1 173.1(5) . .
O15 N4 O13 120.2(7) . .
O15 N4 O14 123.7(7) . .
C19 N5 C20 120.5(6) . .
C19 N5 C21 121.4(7) . .
C20 N5 C21 118.0(7) . .
O1 C2 C7 113.7(5) . .
C3 C2 O1 124.4(5) . .
C3 C2 C7 121.8(6) . .
C2 C3 H3 119.8 . .
C2 C3 C4 120.3(6) . .
C4 C3 H3 119.8 . .
C3 C4 H4 120.2 . .
C5 C4 C3 119.6(6) . .
C5 C4 H4 120.2 . .
C4 C5 H5 119.4 . .
C4 C5 C6 121.3(6) . .
C6 C5 H5 119.4 . .
O1 C5AA H5AA 109.5 . .
O1 C5AA H5AB 109.5 . .
O1 C5AA H5AC 109.5 . .
H5AA C5AA H5AB 109.5 . .
H5AA C5AA H5AC 109.5 . .
H5AB C5AA H5AC 109.5 . .
C5 C6 C8 117.5(5) . .
C7 C6 C5 119.4(5) . .
C7 C6 C8 123.0(5) . .
O2 C7 C2 118.6(5) . .
O2 C7 C6 124.0(4) . .
C6 C7 C2 117.4(5) . .
N1 C8 C6 123.6(5) . .
N1 C8 H8 118.2 . .
C6 C8 H8 118.2 . .
O3 C9 H9A 108.3 . .
O3 C9 H9B 108.3 . .
O3 C9 C10 116.0(5) . .
H9A C9 H9B 107.4 . .
C10 C9 H9A 108.3 . .
C10 C9 H9B 108.3 . .
O4 C10 C9 112.7(5) . .
O4 C10 H10A 109.1 . .
O4 C10 H10B 109.1 . .
C9 C10 H10A 109.1 . .
C9 C10 H10B 109.1 . .
H10A C10 H10B 107.8 . .
N2 C11 H11 116.7 . .
N2 C11 C12 126.6(5) . .
C12 C11 H11 116.7 . .
C13 C12 C11 123.7(5) . .
C13 C12 C17 119.5(5) . .
C17 C12 C11 116.8(5) . .
O5 C13 C12 123.8(5) . .
O5 C13 C14 118.0(4) . .
C14 C13 C12 118.0(5) . .
O6 C14 C13 114.2(5) . .
O6 C14 C15 123.7(5) . .
C15 C14 C13 122.1(5) . .
C14 C15 H15 120.4 . .
C14 C15 C16 119.3(6) . .
C16 C15 H15 120.4 . .
C15 C16 H16 119.9 . .
C17 C16 C15 120.1(6) . .
C17 C16 H16 119.9 . .
C12 C17 H17 119.6 . .
C16 C17 C12 120.9(6) . .
C16 C17 H17 119.6 . .
O6 C18 H18A 109.5 . .
O6 C18 H18B 109.5 . .
O6 C18 H18C 109.5 . .
H18A C18 H18B 109.5 . .
H18A C18 H18C 109.5 . .
H18B C18 H18C 109.5 . .
O9 C19 N5 125.4(6) . .
O9 C19 H19 117.3 . .
N5 C19 H19 117.3 . .
N5 C20 H20A 109.5 . .
N5 C20 H20B 109.5 . .
N5 C20 H20C 109.5 . .
H20A C20 H20B 109.5 . .
H20A C20 H20C 109.5 . .
H20B C20 H20C 109.5 . .
N5 C21 H21A 109.5 . .
N5 C21 H21B 109.5 . .
N5 C21 H21C 109.5 . .
H21A C21 H21B 109.5 . .
H21A C21 H21C 109.5 . .
H21B C21 H21C 109.5 . .
O7 C22 C23 115.8(4) . .
O8 C22 O7 125.3(4) . .
O8 C22 C23 118.9(4) . .
C24 C23 C22 121.2(4) . .
C25 C23 C22 120.1(4) . .
C25 C23 C24 118.7(4) . .
C23 C24 H24 119.8 . .
C25 C24 C23 120.5(5) 3_665 .
C25 C24 H24 119.8 3_665 .
C23 C25 C24 120.8(5) . 3_665
C23 C25 H25 119.6 . .
C24 C25 H25 119.6 3_665 .
Ni1 O16 H16A 118(6) . .
C26 O16 Ni1 133.5(4) . .
C26 O16 H16A 105(6) . .
O16 C26 H26A 109.5 . .
O16 C26 H26B 109.5 . .
O16 C26 H26C 109.5 . .
H26A C26 H26B 109.5 . .
H26A C26 H26C 109.5 . .
H26B C26 H26C 109.5 . .

loop_
_geom_bond_atom_site_label_1
_geom_bond_atom_site_label_2
_geom_bond_distance
_geom_bond_site_symmetry_2
Gd1 Ni1 3.4010(8) .
Gd1 O1 2.532(4) .
Gd1 O2 2.351(3) .
Gd1 O5 2.339(3) .
Gd1 O6 2.643(4) .
Gd1 O8 2.405(3) .
Gd1 O9 2.344(4) .
Gd1 O10 2.823(5) .
Gd1 O11 2.544(4) .
Gd1 O13 2.535(4) .
Gd1 O14 2.506(5) .
Gd1 N4 2.945(5) .
Ni1 O2 2.020(3) .
Ni1 O5 2.033(3) .
Ni1 O7 2.035(3) .
Ni1 N1 2.020(4) .
Ni1 N2 2.053(4) .
Ni1 O16 2.144(4) .
O1 C2 1.375(7) .
O1 C5AA 1.448(6) .
O2 C7 1.312(6) .
O3 N1 1.434(5) .
O3 C9 1.434(7) .
O4 N2 1.417(5) .
O4 C10 1.425(8) .
O5 C13 1.314(6) .
O6 C14 1.376(6) .
O6 C18 1.432(7) .
O7 C22 1.268(6) .
O8 C22 1.252(6) .
O9 C19 1.221(7) .
O10 N3 1.229(6) .
O11 N3 1.269(6) .
O12 N3 1.207(7) .
O13 N4 1.258(8) .
O14 N4 1.262(7) .
O15 N4 1.206(7) .
N1 C8 1.285(7) .
N2 C11 1.287(7) .
N5 C19 1.292(8) .
N5 C20 1.441(10) .
N5 C21 1.445(10) .
C2 C3 1.373(8) .
C2 C7 1.417(7) .
C3 H3 0.9300 .
C3 C4 1.386(9) .
C4 H4 0.9300 .
C4 C5 1.368(10) .
C5 H5 0.9300 .
C5 C6 1.417(8) .
C5AA H5AA 0.9600 .
C5AA H5AB 0.9600 .
C5AA H5AC 0.9600 .
C6 C7 1.406(7) .
C6 C8 1.448(8) .
C8 H8 0.9300 .
C9 H9A 0.9700 .
C9 H9B 0.9700 .
C9 C10 1.486(9) .
C10 H10A 0.9700 .
C10 H10B 0.9700 .
C11 H11 0.9300 .
C11 C12 1.444(8) .
C12 C13 1.406(7) .
C12 C17 1.411(8) .
C13 C14 1.396(7) .
C14 C15 1.382(8) .
C15 H15 0.9300 .
C15 C16 1.395(9) .
C16 H16 0.9300 .
C16 C17 1.367(10) .
C17 H17 0.9300 .
C18 H18A 0.9600 .
C18 H18B 0.9600 .
C18 H18C 0.9600 .
C19 H19 0.9300 .
C20 H20A 0.9600 .
C20 H20B 0.9600 .
C20 H20C 0.9600 .
C21 H21A 0.9600 .
C21 H21B 0.9600 .
C21 H21C 0.9600 .
C22 C23 1.492(6) .
C23 C24 1.388(7) .
C23 C25 1.387(7) .
C24 H24 0.9300 .
C24 C25 1.388(7) 3_665
C25 C24 1.388(7) 3_665
C25 H25 0.9300 .
O16 C26 1.406(7) .
O16 H16A 0.74(8) .
C26 H26A 0.9600 .
C26 H26B 0.9600 .
C26 H26C 0.9600 .

loop_
_geom_torsion_atom_site_label_1
_geom_torsion_atom_site_label_2
_geom_torsion_atom_site_label_3
_geom_torsion_atom_site_label_4
_geom_torsion
_geom_torsion_site_symmetry_4
Gd1 O1 C2 C3 176.5(5) .
Gd1 O1 C2 C7 -2.7(6) .
Gd1 O2 C7 C2 9.6(6) .
Gd1 O2 C7 C6 -171.3(4) .
Gd1 O5 C13 C12 -179.2(4) .
Gd1 O5 C13 C14 5.1(6) .
Gd1 O6 C14 C13 -2.4(6) .
Gd1 O6 C14 C15 178.1(5) .
Gd1 O8 C22 O7 -12.7(8) .
Gd1 O8 C22 C23 165.6(3) .
Gd1 O9 C19 N5 -146.5(10) .
Gd1 O10 N3 O11 -6.2(5) .
Gd1 O10 N3 O12 175.8(7) .
Gd1 O11 N3 O10 7.1(6) .
Gd1 O11 N3 O12 -174.8(6) .
Gd1 O13 N4 O14 6.7(5) .
Gd1 O13 N4 O15 -172.1(6) .
Gd1 O14 N4 O13 -6.8(6) .
Gd1 O14 N4 O15 172.0(6) .
Ni1 O2 C7 C2 152.2(4) .
Ni1 O2 C7 C6 -28.6(6) .
Ni1 O5 C13 C12 -27.1(6) .
Ni1 O5 C13 C14 157.3(4) .
Ni1 O7 C22 O8 11.9(7) .
Ni1 O7 C22 C23 -166.5(3) .
Ni1 N1 C8 C6 -9.5(8) .
Ni1 N2 C11 C12 5.0(8) .
O1 C2 C3 C4 -178.2(6) .
O1 C2 C7 O2 -3.9(7) .
O1 C2 C7 C6 176.9(4) .
O3 N1 C8 C6 -173.7(5) .
O3 C9 C10 O4 -60.4(7) .
O4 N2 C11 C12 -179.6(5) .
O5 C13 C14 O6 -1.1(7) .
O5 C13 C14 C15 178.4(5) .
O6 C14 C15 C16 177.9(6) .
O7 C22 C23 C24 -4.9(7) .
O7 C22 C23 C25 174.4(5) .
O8 C22 C23 C24 176.6(5) .
O8 C22 C23 C25 -4.0(7) .
N1 O3 C9 C10 -50.3(7) .
N2 O4 C10 C9 95.0(6) .
N2 C11 C12 C13 9.6(9) .
N2 C11 C12 C17 -171.9(6) .
C2 C3 C4 C5 -1.0(11) .
C3 C2 C7 O2 176.9(5) .
C3 C2 C7 C6 -2.3(8) .
C3 C4 C5 C6 2.5(12) .
C4 C5 C6 C7 -3.9(10) .
C4 C5 C6 C8 178.1(6) .
C5 C6 C7 O2 -175.5(5) .
C5 C6 C7 C2 3.7(8) .
C5 C6 C8 N1 -164.2(6) .
C5AA O1 C2 C3 -21.8(8) .
C5AA O1 C2 C7 159.0(5) .
C7 C2 C3 C4 0.9(10) .
C7 C6 C8 N1 17.9(9) .
C8 C6 C7 O2 2.4(8) .
C8 C6 C7 C2 -178.4(5) .
C9 O3 N1 Ni1 85.7(5) .
C9 O3 N1 C8 -108.2(5) .
C10 O4 N2 Ni1 -20.1(6) .
C10 O4 N2 C11 164.6(5) .
C11 C12 C13 O5 2.3(8) .
C11 C12 C13 C14 177.9(5) .
C11 C12 C17 C16 179.0(6) .
C12 C13 C14 O6 -177.0(5) .
C12 C13 C14 C15 2.5(8) .
C13 C12 C17 C16 -2.4(9) .
C13 C14 C15 C16 -1.5(9) .
C14 C15 C16 C17 -1.5(11) .
C15 C16 C17 C12 3.5(11) .
C17 C12 C13 O5 -176.2(5) .
C17 C12 C13 C14 -0.6(8) .
C18 O6 C14 C13 170.3(6) .
C18 O6 C14 C15 -9.2(9) .
C20 N5 C19 O9 -1.3(14) .
C21 N5 C19 O9 -178.5(10) .
C22 C23 C24 C25 177.2(5) 3_665
C22 C23 C25 C24 -177.2(5) 3_665
C24 C23 C25 C24 2.2(9) 3_665
C25 C23 C24 C25 -2.2(9) 3_665
